data_2201495
loop_
_publ_author_name
'Krishnakumar, R. V.'
'Subha Nandhini, M.'
'Renuga, S.'
'Natarajan, S.'
'Selvaraj, S.'
'Perumal, S.'

_publ_section_title
;
 2,2'-Sulfonylbis(2-benzoyl-3-phenyloxirane)
;
_journal_issue 10
_journal_name_full 'Acta Crystallographica Section E'
_journal_page_first o1174
_journal_page_last o1176
_journal_paper_doi 10.1107/S1600536802017634
_journal_volume 58
_journal_year 2002
_chemical_formula_iupac 'C30 H22 O6 S'
_chemical_formula_moiety 'C30 H22 O6 S'
_chemical_formula_sum 'C30 H22 O6 S'
_chemical_formula_weight 510.54
_chemical_name_systematic
;
2,2'-Sulfonylbis(2-benzoyl-3-phenyloxirane)
;
_space_group_IT_number 14
_symmetry_cell_setting monoclinic
_symmetry_space_group_name_Hall '-P 2ybc'
_symmetry_space_group_name_H-M 'P 1 21/c 1'
_atom_sites_solution_hydrogens geom
_atom_sites_solution_primary direct
_atom_sites_solution_secondary difmap
_audit_creation_method SHELXL-97
_cell_angle_alpha 90.00
_cell_angle_beta 119.05(2)
_cell_angle_gamma 90.00
_cell_formula_units_Z 4
_cell_length_a 13.228(3)
_cell_length_b 11.754(6)
_cell_length_c 18.659(5)
_cell_measurement_reflns_used 25
_cell_measurement_temperature 293(2)
_cell_measurement_theta_max 27
_cell_measurement_theta_min 14
_cell_volume 2536.2(16)
_computing_cell_refinement 'CAD-4 Software'
_computing_data_collection 'CAD-4 Software (Enraf-Nonius, 1989)'
_computing_data_reduction 'CAD-4 Software'
_computing_molecular_graphics 'PLATON (Spek, 1999)'
_computing_publication_material SHELXL97
_computing_structure_refinement 'SHELXL97 (Sheldrick, 1997)'
_computing_structure_solution 'SHELXS97 (Sheldrick, 1990)'
_diffrn_ambient_temperature 293(2)
_diffrn_measured_fraction_theta_full 0.949
_diffrn_measured_fraction_theta_max 0.949
_diffrn_measurement_device_type 'Enraf-Nonius CAD-4'
_diffrn_measurement_method \w-2\q
_diffrn_radiation_monochromator graphite
_diffrn_radiation_source 'fine-focus sealed tube'
_diffrn_radiation_type CuK\a
_diffrn_radiation_wavelength 1.54180
_diffrn_reflns_av_R_equivalents 0.0194
_diffrn_reflns_av_sigmaI/netI 0.0328
_diffrn_reflns_limit_h_max 16
_diffrn_reflns_limit_h_min 0
_diffrn_reflns_limit_k_max 0
_diffrn_reflns_limit_k_min -14
_diffrn_reflns_limit_l_max 19
_diffrn_reflns_limit_l_min -22
_diffrn_reflns_number 5012
_diffrn_reflns_theta_full 69.90
_diffrn_reflns_theta_max 69.90
_diffrn_reflns_theta_min 3.82
_diffrn_standards_decay_% <1
_diffrn_standards_interval_count 100
_diffrn_standards_number 2
_exptl_absorpt_coefficient_mu 1.499
_exptl_absorpt_correction_T_max 0.698
_exptl_absorpt_correction_T_min 0.576
_exptl_absorpt_correction_type '\y scan'
_exptl_absorpt_process_details '(North et al., 1968)'
_exptl_crystal_colour colourless
_exptl_crystal_density_diffrn 1.337
_exptl_crystal_density_method 'not measured'
_exptl_crystal_description needle
_exptl_crystal_F_000 1064
_exptl_crystal_size_max 0.40
_exptl_crystal_size_mid 0.34
_exptl_crystal_size_min 0.24
_refine_diff_density_max 0.426
_refine_diff_density_min -0.450
_refine_ls_extinction_coef 0.00103(5)
_refine_ls_extinction_expression Fc^*^=kFc[1+0.001xFc^2^\l^3^/sin(2\q)]^-1/4^
_refine_ls_extinction_method SHELXL97
_refine_ls_goodness_of_fit_ref 1.118
_refine_ls_hydrogen_treatment constr
_refine_ls_matrix_type full
_refine_ls_number_parameters 335
_refine_ls_number_reflns 4795
_refine_ls_number_restraints 0
_refine_ls_restrained_S_all 1.118
_refine_ls_R_factor_all 0.1291
_refine_ls_R_factor_gt 0.0842
_refine_ls_shift/su_max <0.001
_refine_ls_shift/su_mean 0.000
_refine_ls_structure_factor_coef Fsqd
_refine_ls_weighting_details 'calc w = 1/[\s^2^(Fo^2^)+14.8815P] where P = (Fo^2^+2Fc^2^)/3'
_refine_ls_weighting_scheme calc
_refine_ls_wR_factor_gt 0.1863
_refine_ls_wR_factor_ref 0.2212
_reflns_number_gt 3365
_reflns_number_total 4795
_reflns_threshold_expression I>2\s(I)
_cod_data_source_file lh6002.cif
_cod_data_source_block I
_cod_original_sg_symbol_H-M 'P 21/c'
_cod_database_code 2201495
_cod_database_fobs_code 2201495

loop_
_symmetry_equiv_pos_as_xyz
'x, y, z'
'-x, y+1/2, -z+1/2'
'-x, -y, -z'
'x, -y-1/2, z-1/2'

loop_
_atom_site_label
_atom_site_fract_x
_atom_site_fract_y
_atom_site_fract_z
_atom_site_U_iso_or_equiv
_atom_site_adp_type
_atom_site_calc_flag
_atom_site_refinement_flags
_atom_site_occupancy
_atom_site_disorder_assembly
_atom_site_disorder_group
_atom_site_type_symbol
S1 0.34843(13) 0.65913(13) 0.61230(9) 0.0489(4) Uani d . 1 . . S
O1 0.3329(3) 0.7980(4) 0.7185(3) 0.0511(10) Uani d . 1 . . O
O2 0.5153(4) 0.9143(4) 0.7170(3) 0.0610(12) Uani d . 1 . . O
O3 0.2596(4) 0.5918(4) 0.6147(3) 0.0655(13) Uani d . 1 . . O
O1' 0.3611(4) 0.8300(4) 0.5232(3) 0.0614(12) Uani d . 1 . . O
O2' 0.1911(4) 0.9329(4) 0.5424(4) 0.0777(15) Uani d . 1 . . O
O3' 0.4373(4) 0.6069(4) 0.6007(3) 0.0643(13) Uani d . 1 . . O
C1 0.4169(4) 0.7422(5) 0.7050(3) 0.0414(13) Uani d . 1 . . C
C2 0.3932(5) 0.7034(5) 0.7715(4) 0.0451(13) Uani d . 1 . . C
H2 0.3484 0.6330 0.7600 0.054 Uiso calc R 1 . . H
C3 0.4710(5) 0.7266(5) 0.8579(4) 0.0477(14) Uani d . 1 . . C
C4 0.5008(6) 0.8379(6) 0.8894(4) 0.0564(16) Uani d . 1 . . C
H4 0.4728 0.9000 0.8541 0.068 Uiso calc R 1 . . H
C5 0.5711(6) 0.8550(7) 0.9719(4) 0.0673(19) Uani d . 1 . . C
H5 0.5904 0.9287 0.9921 0.081 Uiso calc R 1 . . H
C6 0.6135(6) 0.7645(8) 1.0253(4) 0.073(2) Uani d . 1 . . C
H6 0.6602 0.7766 1.0812 0.087 Uiso calc R 1 . . H
C7 0.5853(6) 0.6553(7) 0.9943(4) 0.070(2) Uani d . 1 . . C
H7 0.6144 0.5933 1.0295 0.083 Uiso calc R 1 . . H
C8 0.5156(6) 0.6380(6) 0.9128(4) 0.0581(17) Uani d . 1 . . C
H8 0.4972 0.5638 0.8934 0.070 Uiso calc R 1 . . H
C9 0.5236(5) 0.8109(5) 0.7213(3) 0.0420(13) Uani d . 1 . . C
C10 0.6313(5) 0.7487(5) 0.7431(3) 0.0439(13) Uani d . 1 . . C
C11 0.7208(5) 0.8060(6) 0.7392(4) 0.0564(16) Uani d . 1 . . C
H11 0.7119 0.8819 0.7233 0.068 Uiso calc R 1 . . H
C12 0.8221(6) 0.7499(8) 0.7592(5) 0.074(2) Uani d . 1 . . C
H12 0.8815 0.7880 0.7561 0.089 Uiso calc R 1 . . H
C13 0.8369(6) 0.6368(8) 0.7839(5) 0.075(2) Uani d . 1 . . C
H13 0.9061 0.5998 0.7978 0.090 Uiso calc R 1 . . H
C14 0.7496(6) 0.5800(7) 0.7877(4) 0.0668(19) Uani d . 1 . . C
H14 0.7594 0.5041 0.8038 0.080 Uiso calc R 1 . . H
C15 0.6467(5) 0.6346(5) 0.7679(4) 0.0496(15) Uani d . 1 . . C
H15 0.5878 0.5957 0.7710 0.060 Uiso calc R 1 . . H
C1' 0.2779(5) 0.7659(5) 0.5325(3) 0.0437(13) Uani d . 1 . . C
C2' 0.2976(5) 0.7468(6) 0.4613(4) 0.0562(16) Uani d . 1 . . C
H2' 0.3405 0.6775 0.4640 0.067 Uiso calc R 1 . . H
C3' 0.2155(6) 0.7870(7) 0.3774(4) 0.0643(19) Uani d . 1 . . C
C4' 0.1838(7) 0.8986(8) 0.3593(5) 0.085(3) Uani d . 1 . . C
H4' 0.2110 0.9532 0.4006 0.102 Uiso calc R 1 . . H
C5' 0.1088(8) 0.9298(11) 0.2767(7) 0.109(4) Uani d . 1 . . C
H5' 0.0866 1.0052 0.2630 0.131 Uiso calc R 1 . . H
C6' 0.0693(9) 0.8468(14) 0.2168(7) 0.121(5) Uani d . 1 . . C
H6' 0.0212 0.8671 0.1624 0.145 Uiso calc R 1 . . H
C7' 0.0994(8) 0.7365(13) 0.2360(6) 0.110(4) Uani d . 1 . . C
H7' 0.0693 0.6812 0.1953 0.132 Uiso calc R 1 . . H
C8' 0.1735(7) 0.7067(9) 0.3145(5) 0.084(3) Uani d . 1 . . C
H8' 0.1967 0.6313 0.3267 0.101 Uiso calc R 1 . . H
C9' 0.1763(5) 0.8315(5) 0.5273(4) 0.0502(15) Uani d . 1 . . C
C10' 0.0649(5) 0.7747(5) 0.5037(4) 0.0497(14) Uani d . 1 . . C
C11' -0.0185(6) 0.8325(7) 0.5134(4) 0.0646(19) Uani d . 1 . . C
H11' -0.0026 0.9050 0.5361 0.078 Uiso calc R 1 . . H
C12' -0.1249(7) 0.7845(8) 0.4900(6) 0.086(3) Uani d . 1 . . C
H12' -0.1803 0.8243 0.4970 0.103 Uiso calc R 1 . . H
C13' -0.1489(6) 0.6763(8) 0.4557(5) 0.083(3) Uani d . 1 . . C
H13' -0.2202 0.6426 0.4402 0.099 Uiso calc R 1 . . H
C14' -0.0667(6) 0.6196(7) 0.4452(4) 0.069(2) Uani d . 1 . . C
H14' -0.0833 0.5472 0.4221 0.083 Uiso calc R 1 . . H
C15' 0.0398(5) 0.6670(6) 0.4679(4) 0.0567(16) Uani d . 1 . . C
H15' 0.0942 0.6277 0.4594 0.068 Uiso calc R 1 . . H

loop_
_atom_site_aniso_label
_atom_site_aniso_U_11
_atom_site_aniso_U_22
_atom_site_aniso_U_33
_atom_site_aniso_U_12
_atom_site_aniso_U_13
_atom_site_aniso_U_23
S1 0.0419(8) 0.0425(8) 0.0499(8) -0.0008(6) 0.0126(6) -0.0018(7)
O1 0.046(2) 0.055(3) 0.056(2) 0.0112(19) 0.027(2) 0.003(2)
O2 0.066(3) 0.038(2) 0.083(3) -0.002(2) 0.040(3) 0.002(2)
O3 0.055(3) 0.056(3) 0.063(3) -0.018(2) 0.011(2) 0.008(2)
O1' 0.048(2) 0.068(3) 0.067(3) -0.008(2) 0.027(2) 0.003(2)
O2' 0.073(3) 0.045(3) 0.111(4) 0.001(2) 0.041(3) -0.010(3)
O3' 0.059(3) 0.059(3) 0.063(3) 0.020(2) 0.020(2) -0.008(2)
C1 0.034(3) 0.039(3) 0.050(3) -0.001(2) 0.020(2) -0.001(3)
C2 0.040(3) 0.043(3) 0.055(3) -0.001(2) 0.025(3) 0.002(3)
C3 0.046(3) 0.058(4) 0.050(3) -0.001(3) 0.032(3) 0.005(3)
C4 0.067(4) 0.053(4) 0.057(4) -0.002(3) 0.036(3) 0.006(3)
C5 0.078(5) 0.077(5) 0.052(4) -0.014(4) 0.036(4) -0.009(4)
C6 0.068(5) 0.101(6) 0.047(4) -0.004(4) 0.026(4) 0.010(4)
C7 0.074(5) 0.076(5) 0.059(4) 0.014(4) 0.032(4) 0.016(4)
C8 0.065(4) 0.055(4) 0.061(4) 0.008(3) 0.036(3) 0.004(3)
C9 0.044(3) 0.043(3) 0.040(3) -0.004(3) 0.021(3) 0.000(2)
C10 0.035(3) 0.053(3) 0.042(3) -0.006(3) 0.017(2) 0.003(3)
C11 0.054(4) 0.061(4) 0.061(4) -0.012(3) 0.034(3) -0.001(3)
C12 0.051(4) 0.092(6) 0.091(6) -0.012(4) 0.043(4) -0.005(5)
C13 0.045(4) 0.099(6) 0.080(5) 0.015(4) 0.029(4) 0.001(5)
C14 0.055(4) 0.069(5) 0.073(5) 0.014(4) 0.029(4) 0.013(4)
C15 0.044(3) 0.048(3) 0.053(4) 0.003(3) 0.021(3) 0.007(3)
C1' 0.037(3) 0.045(3) 0.046(3) -0.008(2) 0.017(2) 0.000(3)
C2' 0.045(3) 0.071(4) 0.052(4) -0.004(3) 0.023(3) -0.004(3)
C3' 0.050(4) 0.093(6) 0.059(4) -0.008(4) 0.035(3) 0.011(4)
C4' 0.057(4) 0.099(7) 0.088(6) -0.015(4) 0.027(4) 0.024(5)
C5' 0.073(6) 0.131(9) 0.115(8) -0.007(6) 0.039(6) 0.060(8)
C6' 0.075(7) 0.196(15) 0.089(8) -0.006(8) 0.038(6) 0.054(9)
C7' 0.082(6) 0.187(13) 0.065(6) -0.008(8) 0.038(5) -0.003(7)
C8' 0.068(5) 0.124(8) 0.061(5) 0.006(5) 0.032(4) -0.006(5)
C9' 0.053(4) 0.040(3) 0.056(4) 0.002(3) 0.026(3) -0.005(3)
C10' 0.041(3) 0.053(4) 0.051(3) 0.006(3) 0.019(3) 0.009(3)
C11' 0.058(4) 0.066(5) 0.072(5) 0.021(4) 0.033(4) 0.021(4)
C12' 0.058(5) 0.103(7) 0.112(7) 0.024(5) 0.052(5) 0.036(6)
C13' 0.042(4) 0.095(7) 0.101(6) -0.005(4) 0.026(4) 0.034(5)
C14' 0.047(4) 0.069(5) 0.073(5) -0.007(3) 0.014(3) 0.014(4)
C15' 0.045(3) 0.053(4) 0.062(4) -0.002(3) 0.018(3) -0.002(3)

loop_
_atom_type_symbol
_atom_type_description
_atom_type_scat_dispersion_real
_atom_type_scat_dispersion_imag
_atom_type_scat_source
C C 0.0181 0.0091 'International Tables Vol C Tables 4.2.6.8 and 6.1.1.4'
H H 0.0000 0.0000 'International Tables Vol C Tables 4.2.6.8 and 6.1.1.4'
S S 0.3331 0.5567 'International Tables Vol C Tables 4.2.6.8 and 6.1.1.4'
O O 0.0492 0.0322 'International Tables Vol C Tables 4.2.6.8 and 6.1.1.4'

loop_
_geom_angle_atom_site_label_1
_geom_angle_atom_site_label_2
_geom_angle_atom_site_label_3
_geom_angle
O3' S1 O3 120.8(3)
O3' S1 C1 108.1(3)
O3 S1 C1 107.9(3)
O3' S1 C1' 107.7(3)
O3 S1 C1' 107.7(3)
C1 S1 C1' 103.3(3)
C1 O1 C2 62.9(3)
C1' O1' C2' 63.1(4)
O1 C1 C2 59.5(3)
O1 C1 C9 116.8(5)
C2 C1 C9 123.0(5)
O1 C1 S1 110.5(4)
C2 C1 S1 115.0(4)
C9 C1 S1 117.7(4)
O1 C2 C3 118.2(5)
O1 C2 C1 57.6(3)
C3 C2 C1 122.9(5)
O1 C2 H2 115.3
C3 C2 H2 115.3
C1 C2 H2 115.3
C8 C3 C4 117.4(6)
C8 C3 C2 120.0(6)
C4 C3 C2 122.6(6)
C5 C4 C3 120.2(6)
C5 C4 H4 119.9
C3 C4 H4 119.9
C4 C5 C6 121.0(7)
C4 C5 H5 119.5
C6 C5 H5 119.5
C5 C6 C7 118.9(7)
C5 C6 H6 120.6
C7 C6 H6 120.6
C8 C7 C6 120.4(7)
C8 C7 H7 119.8
C6 C7 H7 119.8
C7 C8 C3 122.2(7)
C7 C8 H8 118.9
C3 C8 H8 118.9
O2 C9 C10 123.9(5)
O2 C9 C1 118.0(5)
C10 C9 C1 118.1(5)
C11 C10 C15 119.3(6)
C11 C10 C9 118.6(6)
C15 C10 C9 122.1(5)
C12 C11 C10 119.7(7)
C12 C11 H11 120.2
C10 C11 H11 120.2
C11 C12 C13 120.8(7)
C11 C12 H12 119.6
C13 C12 H12 119.6
C14 C13 C12 119.9(7)
C14 C13 H13 120.0
C12 C13 H13 120.0
C13 C14 C15 120.4(7)
C13 C14 H14 119.8
C15 C14 H14 119.8
C14 C15 C10 119.9(6)
C14 C15 H15 120.0
C10 C15 H15 120.0
O1' C1' C2' 59.1(4)
O1' C1' C9' 116.2(5)
C2' C1' C9' 123.7(5)
O1' C1' S1 110.3(4)
C2' C1' S1 112.5(4)
C9' C1' S1 119.5(4)
O1' C2' C3' 118.3(6)
O1' C2' C1' 57.8(4)
C3' C2' C1' 122.5(6)
O1' C2' H2' 115.3
C3' C2' H2' 115.3
C1' C2' H2' 115.3
C4' C3' C8' 119.5(8)
C4' C3' C2' 123.0(8)
C8' C3' C2' 117.4(8)
C3' C4' C5' 119.0(10)
C3' C4' H4' 120.5
C5' C4' H4' 120.5
C6' C5' C4' 119.2(11)
C6' C5' H5' 120.4
C4' C5' H5' 120.4
C7' C6' C5' 121.0(11)
C7' C6' H6' 119.5
C5' C6' H6' 119.5
C6' C7' C8' 120.0(12)
C6' C7' H7' 120.0
C8' C7' H7' 120.0
C7' C8' C3' 121.3(10)
C7' C8' H8' 119.4
C3' C8' H8' 119.4
O2' C9' C10' 122.5(6)
O2' C9' C1' 116.5(6)
C10' C9' C1' 121.0(5)
C11' C10' C15' 119.3(6)
C11' C10' C9' 118.9(6)
C15' C10' C9' 121.7(6)
C12' C11' C10' 121.1(8)
C12' C11' H11' 119.4
C10' C11' H11' 119.4
C11' C12' C13' 119.5(8)
C11' C12' H12' 120.3
C13' C12' H12' 120.3
C14' C13' C12' 119.4(7)
C14' C13' H13' 120.3
C12' C13' H13' 120.3
C13' C14' C15' 121.7(8)
C13' C14' H14' 119.2
C15' C14' H14' 119.2
C14' C15' C10' 119.0(7)
C14' C15' H15' 120.5
C10' C15' H15' 120.5

loop_
_geom_bond_atom_site_label_1
_geom_bond_atom_site_label_2
_geom_bond_site_symmetry_2
_geom_bond_distance
_geom_bond_publ_flag
S1 O3' . 1.432(4) ?
S1 O3 . 1.435(4) ?
S1 C1 . 1.801(6) ?
S1 C1' . 1.820(6) ?
O1 C1 . 1.414(6) ?
O1 C2 . 1.443(7) ?
O2 C9 . 1.220(7) ?
O1' C1' . 1.413(7) ?
O1' C2' . 1.433(8) ?
O2' C9' . 1.218(7) ?
C1 C2 . 1.490(8) ?
C1 C9 . 1.523(7) ?
C2 C3 . 1.457(8) ?
C2 H2 . 0.9800 ?
C3 C8 . 1.376(9) ?
C3 C4 . 1.410(9) ?
C4 C5 . 1.374(9) ?
C4 H4 . 0.9300 ?
C5 C6 . 1.376(10) ?
C5 H5 . 0.9300 ?
C6 C7 . 1.383(11) ?
C6 H6 . 0.9300 ?
C7 C8 . 1.357(9) ?
C7 H7 . 0.9300 ?
C8 H8 . 0.9300 ?
C9 C10 . 1.472(8) ?
C10 C11 . 1.393(8) ?
C10 C15 . 1.401(8) ?
C11 C12 . 1.373(10) ?
C11 H11 . 0.9300 ?
C12 C13 . 1.389(11) ?
C12 H12 . 0.9300 ?
C13 C14 . 1.366(10) ?
C13 H13 . 0.9300 ?
C14 C15 . 1.383(8) ?
C14 H14 . 0.9300 ?
C15 H15 . 0.9300 ?
C1' C2' . 1.490(8) ?
C1' C9' . 1.511(8) ?
C2' C3' . 1.484(9) ?
C2' H2' . 0.9800 ?
C3' C4' . 1.369(11) ?
C3' C8' . 1.394(11) ?
C4' C5' . 1.417(12) ?
C4' H4' . 0.9300 ?
C5' C6' . 1.381(16) ?
C5' H5' . 0.9300 ?
C6' C7' . 1.352(16) ?
C6' H6' . 0.9300 ?
C7' C8' . 1.355(12) ?
C7' H7' . 0.9300 ?
C8' H8' . 0.9300 ?
C9' C10' . 1.476(8) ?
C10' C11' . 1.381(8) ?
C10' C15' . 1.394(9) ?
C11' C12' . 1.374(10) ?
C11' H11' . 0.9300 ?
C12' C13' . 1.390(12) ?
C12' H12' . 0.9300 ?
C13' C14' . 1.368(11) ?
C13' H13' . 0.9300 ?
C14' C15' . 1.377(9) ?
C14' H14' . 0.9300 ?
C15' H15' . 0.9300 ?

loop_
_geom_contact_atom_site_label_1
_geom_contact_atom_site_label_2
_geom_contact_distance
_geom_contact_site_symmetry_2
_geom_contact_publ_flag
C4 O3' 3.250(10) 2_656 y
C5 O3' 3.240(10) 2_656 y
C7 O1' 3.270(10) 4_576 y
C8 O2 3.460(10) 2_646 y
C12 C14' 3.410(10) 4_676 y
C14 O1 3.470(10) 2_646 y
C7' O1 3.290(10) 4_575 y
C8' O1 3.370(10) 4_575 y
C14' C12 3.410(10) 4_475 y

loop_
_geom_hbond_atom_site_label_D
_geom_hbond_atom_site_label_H
_geom_hbond_atom_site_label_A
_geom_hbond_site_symmetry_A
_geom_hbond_distance_DH
_geom_hbond_distance_HA
_geom_hbond_distance_DA
_geom_hbond_angle_DHA
C15 H15 O2 2_646 0.93 2.60 3.458(8) 154

loop_
_geom_torsion_atom_site_label_1
_geom_torsion_atom_site_label_2
_geom_torsion_atom_site_label_3
_geom_torsion_atom_site_label_4
_geom_torsion
C2 O1 C1 C9 -114.3(6)
C2 O1 C1 S1 107.6(4)
O3' S1 C1 O1 178.7(4)
O3 S1 C1 O1 -49.2(4)
C1' S1 C1 O1 64.7(4)
O3' S1 C1 C2 -116.4(4)
O3 S1 C1 C2 15.8(5)
C1' S1 C1 C2 129.6(4)
O3' S1 C1 C9 41.0(5)
O3 S1 C1 C9 173.1(4)
C1' S1 C1 C9 -73.0(5)
C1 O1 C2 C3 113.0(6)
C9 C1 C2 O1 104.0(6)
S1 C1 C2 O1 -100.0(4)
O1 C1 C2 C3 -104.8(6)
C9 C1 C2 C3 -0.8(9)
S1 C1 C2 C3 155.2(5)
O1 C2 C3 C8 169.5(5)
C1 C2 C3 C8 -122.6(6)
O1 C2 C3 C4 -8.4(8)
C1 C2 C3 C4 59.4(8)
C8 C3 C4 C5 -0.4(9)
C2 C3 C4 C5 177.6(6)
C3 C4 C5 C6 -0.1(11)
C4 C5 C6 C7 0.8(11)
C5 C6 C7 C8 -1.1(12)
C6 C7 C8 C3 0.6(11)
C4 C3 C8 C7 0.2(10)
C2 C3 C8 C7 -177.8(6)
O1 C1 C9 O2 -24.7(8)
C2 C1 C9 O2 -94.3(7)
S1 C1 C9 O2 110.3(6)
O1 C1 C9 C10 154.0(5)
C2 C1 C9 C10 84.5(7)
S1 C1 C9 C10 -70.9(6)
O2 C9 C10 C11 -16.3(9)
C1 C9 C10 C11 165.1(5)
O2 C9 C10 C15 163.3(6)
C1 C9 C10 C15 -15.4(8)
C15 C10 C11 C12 0.5(10)
C9 C10 C11 C12 -180.0(6)
C10 C11 C12 C13 -0.6(11)
C11 C12 C13 C14 0.6(13)
C12 C13 C14 C15 -0.6(12)
C13 C14 C15 C10 0.5(11)
C11 C10 C15 C14 -0.4(9)
C9 C10 C15 C14 -179.9(6)
C2' O1' C1' C9' -115.2(6)
C2' O1' C1' S1 104.7(5)
O3' S1 C1' O1' -44.1(5)
O3 S1 C1' O1' -175.9(4)
C1 S1 C1' O1' 70.1(4)
O3' S1 C1' C2' 19.9(5)
O3 S1 C1' C2' -111.9(4)
C1 S1 C1' C2' 134.1(4)
O3' S1 C1' C9' 177.3(4)
O3 S1 C1' C9' 45.5(5)
C1 S1 C1' C9' -68.4(5)
C1' O1' C2' C3' 112.4(6)
C9' C1' C2' O1' 102.6(6)
S1 C1' C2' O1' -101.0(4)
O1' C1' C2' C3' -105.3(7)
C9' C1' C2' C3' -2.7(10)
S1 C1' C2' C3' 153.7(6)
O1' C2' C3' C4' -10.7(10)
C1' C2' C3' C4' 57.2(10)
O1' C2' C3' C8' 166.5(6)
C1' C2' C3' C8' -125.5(7)
C8' C3' C4' C5' 0.0(11)
C2' C3' C4' C5' 177.2(7)
C3' C4' C5' C6' 0.3(13)
C4' C5' C6' C7' 1.1(16)
C5' C6' C7' C8' -2.9(17)
C6' C7' C8' C3' 3.2(14)
C4' C3' C8' C7' -1.8(12)
C2' C3' C8' C7' -179.1(7)
O1' C1' C9' O2' -23.3(8)
C2' C1' C9' O2' -92.2(8)
S1 C1' C9' O2' 113.0(6)
O1' C1' C9' C10' 155.8(5)
C2' C1' C9' C10' 86.9(8)
S1 C1' C9' C10' -67.9(7)
O2' C9' C10' C11' -12.2(10)
C1' C9' C10' C11' 168.8(6)
O2' C9' C10' C15' 164.3(7)
C1' C9' C10' C15' -14.7(9)
C15' C10' C11' C12' 1.4(10)
C9' C10' C11' C12' 178.0(7)
C10' C11' C12' C13' -0.2(12)
C11' C12' C13' C14' -0.6(12)
C12' C13' C14' C15' 0.2(12)
C13' C14' C15' C10' 1.0(11)
C11' C10' C15' C14' -1.8(10)
C9' C10' C15' C14' -178.3(6)
